data_9017551
loop_
_publ_author_name
'Nagashima, M.'
'Armbruster, T.'

_publ_section_title
;
 Ardennite, tiragalloite and medaite: structural control of (As5+,V5+,Si4+)O4
 tetrahedra in silicates
;
_journal_name_full 'Mineralogical Magazine'
_journal_page_first 55
_journal_page_last 71
_journal_volume 74
_journal_year 2010
_chemical_compound_source 'Fianel, Val Ferrera, Graubunden, Switzerland'
_chemical_formula_sum 'As0.093 H Mn6 O19 Si5.07 V0.837'
_chemical_name_mineral Medaite
_space_group_IT_number 14
_space_group_name_Hall '-P 2yn'
_space_group_name_H-M_alt 'P 1 21/n 1'
_symmetry_space_group_name_H-M 'P 1 21/n 1'
_cell_angle_alpha 90
_cell_angle_beta 95.363
_cell_angle_gamma 90
_cell_formula_units_Z 4
_cell_length_a 6.6748
_cell_length_b 28.8203
_cell_length_c 7.5444
_cell_volume 1444.961
_database_code_amcsd 0019904
_exptl_crystal_density_diffrn 3.800
_cod_data_source_file inputs/fixed/downloads/18/18354.cif
_cod_data_source_block 18354
_cod_original_formula_sum 'Mn6 Si5.07 V.837 As.093 O19 H'
_cod_database_code 9017551

loop_
_space_group_symop_operation_xyz
x,y,z
1/2+x,1/2-y,1/2+z
1/2-x,1/2+y,1/2-z
-x,-y,-z

loop_
_atom_site_aniso_label
_atom_site_aniso_U_11
_atom_site_aniso_U_22
_atom_site_aniso_U_33
_atom_site_aniso_U_12
_atom_site_aniso_U_13
_atom_site_aniso_U_23
Mn1 0.01430 0.01420 0.01440 0.00000 0.00160 -0.00140
Mn2 0.00970 0.00850 0.01030 -0.00140 0.00270 -0.00120
Mn3 0.00830 0.00960 0.01030 0.00030 0.00180 -0.00050
Mn4 0.00780 0.00940 0.00860 -0.00180 0.00100 -0.00180
Mn5 0.01200 0.01310 0.00920 -0.00120 0.00050 -0.00350
Mn6 0.01270 0.01010 0.01160 -0.00080 0.00260 0.00150
SiT1 0.00650 0.00770 0.00630 -0.00150 -0.00080 0.00000
SiT2 0.00560 0.00550 0.00570 0.00000 -0.00010 -0.00020
SiT3 0.00500 0.00640 0.00440 0.00090 -0.00050 -0.00060
SiT4 0.00620 0.00490 0.00500 0.00030 0.00030 -0.00020
SiT5 0.00430 0.00700 0.00470 0.00080 -0.00060 -0.00030
VT6 0.00590 0.00670 0.00450 -0.00020 0.00010 0.00080
AsT6 0.00590 0.00670 0.00450 -0.00020 0.00010 0.00080
SiT6 0.00590 0.00670 0.00450 -0.00020 0.00010 0.00080
O1 0.01100 0.00500 0.02000 -0.00020 0.00290 0.00200
O2 0.01800 0.00800 0.00600 0.00140 0.00100 0.00110
O3 0.01200 0.01700 0.01300 0.00460 -0.00370 0.00050
O4 0.01000 0.01500 0.00600 -0.00120 0.00240 0.00480
O5 0.00900 0.00700 0.01100 0.00220 -0.00330 -0.00300
O6 0.00900 0.01100 0.01100 -0.00510 0.00060 -0.00050
O7 0.01100 0.00600 0.01200 -0.00170 -0.00420 -0.00360
O8 0.00700 0.00800 0.01100 -0.00070 -0.00060 -0.00120
O9 0.00900 0.01000 0.01000 0.00030 0.00020 0.00110
O10 0.01100 0.01600 0.00600 0.00750 -0.00260 -0.00140
O11 0.00800 0.01300 0.01200 -0.00290 -0.00160 0.00030
O12 0.01000 0.01100 0.00500 0.00100 0.00000 0.00050
O13 0.01000 0.00500 0.01800 0.00360 -0.00580 -0.00400
O14 0.00800 0.00600 0.01100 0.00050 -0.00110 -0.00260
O15 0.01000 0.01000 0.00900 0.00090 0.00250 0.00260
O16 0.01100 0.00900 0.00700 0.00190 -0.00160 -0.00370
O17 0.00700 0.01100 0.00900 0.00040 0.00080 -0.00060
O18 0.00600 0.00900 0.01200 -0.00050 -0.00280 0.00030
O19 0.02000 0.01000 0.00600 -0.00430 -0.00450 0.00040

loop_
_atom_site_label
_atom_site_fract_x
_atom_site_fract_y
_atom_site_fract_z
_atom_site_occupancy
_atom_site_U_iso_or_equiv
_atom_site_type_symbol
_atom_site_attached_hydrogens
Mn1 0.37041 0.02258 0.15426 1.00000 0.01430 Mn 0
Mn2 0.68345 0.31660 0.02673 1.00000 0.00940 Mn 0
Mn3 0.45452 0.13659 0.22263 1.00000 0.00930 Mn 0
Mn4 0.67002 0.08672 0.91860 1.00000 0.00860 Mn 0
Mn5 0.14027 0.07644 0.44126 1.00000 0.01150 Mn 0
Mn6 0.47452 0.25295 0.31019 1.00000 0.01130 Mn 0
SiT1 0.69520 0.16629 0.59150 1.00000 0.00690 Si 0
SiT2 0.64130 0.06170 0.51630 1.00000 0.00570 Si 0
SiT3 0.86590 0.01174 0.22840 1.00000 0.00530 Si 0
SiT4 0.81590 -0.09457 0.16470 1.00000 0.00540 Si 0
SiT5 1.03840 -0.14638 -0.11570 1.00000 0.00540 Si 0
VT6 0.49247 0.21348 0.88249 0.83700 0.00570 V 0
AsT6 0.49247 0.21348 0.88249 0.09300 0.00570 As 0
SiT6 0.49247 0.21348 0.88249 0.07000 0.00570 Si 0
O1 0.65380 0.25747 0.85800 1.00000 0.01200 O 0
O2 0.45120 0.20246 1.09050 1.00000 0.01060 O 0
O3 0.27600 0.22427 0.76050 1.00000 0.01450 O 0
O4 0.60830 0.16481 0.79260 1.00000 0.01010 O 0
O5 0.51030 0.18438 0.45360 1.00000 0.00930 O 0
O6 0.89260 0.19739 0.60020 1.00000 0.01070 O 0
O7 0.75250 0.11238 0.55300 1.00000 0.00990 O 0
O8 0.44660 0.06924 0.37410 1.00000 0.00860 O 0
O9 0.59640 0.04149 0.70410 1.00000 0.00970 O 0
O10 0.80610 0.02939 0.42580 1.00000 0.01120 O 0
O11 1.07390 0.03680 0.20890 1.00000 0.01130 O 0
O12 0.68670 0.02236 0.07500 1.00000 0.00870 O 0
O13 0.89770 -0.04412 0.24480 1.00000 0.01150 O 0
O14 0.63070 -0.09014 0.01270 1.00000 0.00860 O 0
O15 0.77710 -0.12128 0.34470 1.00000 0.00950 O 0
O16 1.00250 -0.11735 0.06820 1.00000 0.00920 O 0
O17 1.25340 -0.12767 -0.15570 1.00000 0.00900 O 0
O18 0.86400 -0.13968 -0.27990 1.00000 0.00910 O 0
O19 1.03090 -0.20130 -0.05310 1.00000 0.01210 O 0
H19 0.97200 -0.21700 -0.16000 1.00000 0.05000 H 0

loop_
_cod_changelog_entry_id
_cod_changelog_entry_author
_cod_changelog_entry_date
_cod_changelog_entry_text
1
;cod-tools version 3.8.0
Id: cif_guess_AMCSD_atom_types 9581 2023-05-17 12:35:41Z saulius
;
2023-05-23T09:22:04+03:00
;Derived atom types and hydrogen counts
from atom names that follow the AMCSD naming convention
(Wat == water, O-H == hydroxyl).
;

loop_
_cod_related_entry_id
_cod_related_entry_database
_cod_related_entry_code
1 AMCSD 0019904
